data_1542465
loop_
_publ_author_name
'Adam, Farook'
'Ameram, Nadiah'
'Samshuddin, Seranthimata'
'Brighten Antony, Moonnanjilikkal'
'Ali Khan, Musthakeem'

_publ_section_title
;
 1-[5-(2-Chlorophenyl)-3-(4-methylphenyl)-4,5-dihydro-1<i>H</i>-pyrazol-1-yl]ethan-1-one
;
_journal_issue 1
_journal_name_full IUCrData
_journal_page_first x152460
_journal_paper_doi 10.1107/S2414314615024608
_journal_volume 1
_journal_year 2016
_chemical_formula_iupac 'C18 H17 Cl N2 O'
_chemical_formula_moiety 'C18 H17 Cl N2 O'
_chemical_formula_sum 'C18 H17 Cl N2 O'
_chemical_formula_weight 312.79
_chemical_name_systematic 1-[5-(2-Chlorophenyl)-3-(4-methylphenyl)-4,5-dihydro-1<i>H</i>-pyrazol-1-yl]ethan-1-one
_space_group_crystal_system triclinic
_space_group_IT_number 2
_space_group_name_Hall '-P 1'
_space_group_name_H-M_alt 'P -1'
_symmetry_space_group_name_Hall '-P 1'
_symmetry_space_group_name_H-M 'P -1'
_atom_sites_solution_hydrogens geom
_audit_creation_method SHELXL-2014/7
_cell_angle_alpha 90.825(2)
_cell_angle_beta 102.5614(19)
_cell_angle_gamma 95.142(2)
_cell_formula_units_Z 4
_cell_length_a 11.0767(12)
_cell_length_b 12.0670(13)
_cell_length_c 12.1600(13)
_cell_measurement_reflns_used 9954
_cell_measurement_temperature 100.0(10)
_cell_measurement_theta_max 25.06
_cell_measurement_theta_min 2.26
_cell_volume 1579.1(3)
_computing_cell_refinement
;
SAINT (Bruker, 2009)
;
_computing_data_collection
;
APEX2 (Bruker, 2009)
;
_computing_data_reduction
;
SAINT (Bruker, 2009)
;
_computing_molecular_graphics
;
SHELXTL (Sheldrick, 2008)
;
_computing_publication_material
;
PLATON (Spek, 2009) and publCIF (Westrip, 2010)
;
_computing_structure_refinement
;
SHELXL2014 (Sheldrick, 2015)
;
_computing_structure_solution
;
SHELXS2013 (Sheldrick, 2008)
;
_diffrn_ambient_temperature 100.0(10)
_diffrn_measured_fraction_theta_full 0.996
_diffrn_measured_fraction_theta_max 0.996
_diffrn_measurement_device_type 'Bruker APEX DUO CCD area-detector'
_diffrn_measurement_method '\f and \w scans'
_diffrn_radiation_monochromator graphite
_diffrn_radiation_source 'fine-focus sealed tube'
_diffrn_radiation_type MoK\a
_diffrn_radiation_wavelength 0.71073
_diffrn_reflns_limit_h_max 12
_diffrn_reflns_limit_h_min -13
_diffrn_reflns_limit_k_max 14
_diffrn_reflns_limit_k_min -14
_diffrn_reflns_limit_l_max 14
_diffrn_reflns_limit_l_min 0
_diffrn_reflns_number 5665
_diffrn_reflns_theta_full 25.097
_diffrn_reflns_theta_max 25.097
_diffrn_reflns_theta_min 1.695
_exptl_absorpt_coefficient_mu 0.245
_exptl_absorpt_correction_T_max 0.856547
_exptl_absorpt_correction_T_min 0.710519
_exptl_absorpt_correction_type multi-scan
_exptl_absorpt_process_details
;
(<i>TWINABS</i>; Bruker, 2009)
;
_exptl_crystal_colour colourless
_exptl_crystal_density_diffrn 1.316
_exptl_crystal_description block
_exptl_crystal_F_000 656
_exptl_crystal_size_max 0.491
_exptl_crystal_size_mid 0.307
_exptl_crystal_size_min 0.285
_refine_diff_density_max 0.335
_refine_diff_density_min -0.353
_refine_ls_extinction_method none
_refine_ls_goodness_of_fit_ref 1.097
_refine_ls_hydrogen_treatment constr
_refine_ls_matrix_type full
_refine_ls_number_parameters 402
_refine_ls_number_reflns 5665
_refine_ls_number_restraints 0
_refine_ls_restrained_S_all 1.097
_refine_ls_R_factor_all 0.0431
_refine_ls_R_factor_gt 0.0396
_refine_ls_shift/su_max 0.000
_refine_ls_shift/su_mean 0.000
_refine_ls_structure_factor_coef Fsqd
_refine_ls_weighting_details 'w=1/[\s^2^(Fo^2^)+(0.0832P)^2^+0.2751P] where P=(Fo^2^+2Fc^2^)/3'
_refine_ls_weighting_scheme calc
_refine_ls_wR_factor_gt 0.1155
_refine_ls_wR_factor_ref 0.1189
_reflns_number_gt 5334
_reflns_number_total 5665
_reflns_threshold_expression 'I > 2\s(I)'
_cod_data_source_file su4006sup1.cif
_cod_data_source_block I
_cod_depositor_comments 'Adding full bibliography for 1542465.cif.'
_cod_database_code 1542465
_cod_database_fobs_code 1542465
_shelx_space_group_comment
;
The symmetry employed for this shelxl refinement is uniquely defined
by the following loop, which should always be used as a source of
symmetry information in preference to the above space-group names.
They are only intended as comments.
;
_shelx_estimated_absorpt_t_min 0.889
_shelx_estimated_absorpt_t_max 0.933

loop_
_space_group_symop_operation_xyz
'x, y, z'
'-x, -y, -z'

loop_
_atom_site_type_symbol
_atom_site_label
_atom_site_fract_x
_atom_site_fract_y
_atom_site_fract_z
_atom_site_U_iso_or_equiv
_atom_site_adp_type
_atom_site_calc_flag
_atom_site_occupancy
Cl Cl1A 0.21908(7) 0.08540(5) 0.04400(6) 0.03442(17) Uani d 1
O O1A 0.03134(16) 0.25816(14) 0.32387(14) 0.0274(4) Uani d 1
N N1A 0.09059(18) 0.37602(16) 0.20123(16) 0.0204(4) Uani d 1
N N2A 0.10951(17) 0.48329(16) 0.16358(16) 0.0187(4) Uani d 1
C C1A 0.3041(2) 0.1604(2) 0.1639(2) 0.0240(5) Uani d 1
C C2A 0.4170(3) 0.1255(2) 0.2180(2) 0.0345(6) Uani d 1
H H2AA 0.4466 0.0610 0.1912 0.041 Uiso calc 1
C C3A 0.4860(2) 0.1861(3) 0.3118(2) 0.0350(6) Uani d 1
H H3AA 0.5632 0.1628 0.3503 0.042 Uiso calc 1
C C4A 0.4431(2) 0.2799(2) 0.3495(2) 0.0305(6) Uani d 1
H H4AA 0.4911 0.3217 0.4134 0.037 Uiso calc 1
C C5A 0.3302(2) 0.3133(2) 0.2942(2) 0.0240(5) Uani d 1
H H5AA 0.3016 0.3782 0.3210 0.029 Uiso calc 1
C C6A 0.2577(2) 0.25441(18) 0.20064(19) 0.0195(5) Uani d 1
C C7A 0.1359(2) 0.29186(19) 0.13625(19) 0.0194(5) Uani d 1
H H7AA 0.0720 0.2269 0.1139 0.023 Uiso calc 1
C C8A 0.1540(2) 0.35784(18) 0.03170(19) 0.0202(5) Uani d 1
H H8AA 0.2357 0.3484 0.0140 0.024 Uiso calc 1
H H8AB 0.0873 0.3351 -0.0353 0.024 Uiso calc 1
C C9A 0.14683(19) 0.47560(19) 0.07111(18) 0.0178(4) Uani d 1
C C10A 0.17624(19) 0.57493(18) 0.01095(18) 0.0176(4) Uani d 1
C C11A 0.1686(2) 0.68142(19) 0.05564(19) 0.0208(5) Uani d 1
H H11A 0.1440 0.6891 0.1253 0.025 Uiso calc 1
C C12A 0.1967(2) 0.7746(2) -0.0014(2) 0.0238(5) Uani d 1
H H12A 0.1900 0.8461 0.0292 0.029 Uiso calc 1
C C13A 0.2347(2) 0.7666(2) -0.1027(2) 0.0220(5) Uani d 1
C C14A 0.2435(2) 0.6615(2) -0.1464(2) 0.0229(5) Uani d 1
H H14A 0.2698 0.6544 -0.2153 0.027 Uiso calc 1
C C15A 0.2146(2) 0.56628(19) -0.09058(19) 0.0211(5) Uani d 1
H H15A 0.2209 0.4949 -0.1218 0.025 Uiso calc 1
C C16A 0.0419(2) 0.3539(2) 0.2927(2) 0.0222(5) Uani d 1
C C17A 0.0064(2) 0.4513(2) 0.3527(2) 0.0274(5) Uani d 1
H H17A -0.0123 0.5112 0.2999 0.041 Uiso calc 1
H H17B 0.0754 0.4780 0.4151 0.041 Uiso calc 1
H H17C -0.0671 0.4283 0.3824 0.041 Uiso calc 1
C C18A 0.2599(3) 0.8699(2) -0.1655(2) 0.0310(6) Uani d 1
H H18A 0.3182 0.9237 -0.1146 0.047 Uiso calc 1
H H18B 0.1818 0.9030 -0.1936 0.047 Uiso calc 1
H H18C 0.2959 0.8503 -0.2291 0.047 Uiso calc 1
Cl Cl1B 0.31200(6) 0.46911(5) 0.58780(6) 0.03452(17) Uani d 1
O O1B 0.02652(17) 0.27178(15) 0.76408(14) 0.0297(4) Uani d 1
N N1B 0.11108(19) 0.15285(16) 0.66688(16) 0.0213(4) Uani d 1
N N2B 0.12585(17) 0.04611(15) 0.63221(16) 0.0194(4) Uani d 1
C C1B 0.3553(2) 0.3952(2) 0.7108(2) 0.0249(5) Uani d 1
C C2B 0.4501(2) 0.4432(2) 0.7954(2) 0.0318(6) Uani d 1
H H2BA 0.4881 0.5156 0.7877 0.038 Uiso calc 1
C C3B 0.4892(2) 0.3849(3) 0.8915(2) 0.0380(7) Uani d 1
H H3BA 0.5547 0.4169 0.9502 0.046 Uiso calc 1
C C4B 0.4327(2) 0.2796(3) 0.9023(2) 0.0365(6) Uani d 1
H H4BA 0.4602 0.2390 0.9679 0.044 Uiso calc 1
C C5B 0.3363(2) 0.2337(2) 0.8175(2) 0.0292(5) Uani d 1
H H5BA 0.2976 0.1618 0.8259 0.035 Uiso calc 1
C C6B 0.2944(2) 0.2914(2) 0.71936(19) 0.0221(5) Uani d 1
C C7B 0.1899(2) 0.23941(19) 0.62557(19) 0.0206(5) Uani d 1
H H7BA 0.1388 0.2980 0.5879 0.025 Uiso calc 1
C C8B 0.2386(2) 0.17185(19) 0.53747(19) 0.0222(5) Uani d 1
H H8BA 0.1997 0.1905 0.4595 0.027 Uiso calc 1
H H8BB 0.3300 0.1848 0.5488 0.027 Uiso calc 1
C C9B 0.1987(2) 0.05402(18) 0.56220(18) 0.0183(5) Uani d 1
C C10B 0.2338(2) -0.04471(19) 0.51034(19) 0.0194(5) Uani d 1
C C11B 0.1761(2) -0.15102(19) 0.52063(19) 0.0202(5) Uani d 1
H H11B 0.1133 -0.1601 0.5629 0.024 Uiso calc 1
C C12B 0.2099(2) -0.2424(2) 0.4697(2) 0.0243(5) Uani d 1
H H12B 0.1704 -0.3140 0.4779 0.029 Uiso calc 1
C C13B 0.3016(2) -0.2322(2) 0.4060(2) 0.0239(5) Uani d 1
C C14B 0.3578(2) -0.1270(2) 0.3965(2) 0.0245(5) Uani d 1
H H14B 0.4204 -0.1181 0.3540 0.029 Uiso calc 1
C C15B 0.3254(2) -0.0342(2) 0.44718(19) 0.0219(5) Uani d 1
H H15B 0.3655 0.0371 0.4390 0.026 Uiso calc 1
C C16B 0.0340(2) 0.1753(2) 0.73584(19) 0.0235(5) Uani d 1
C C17B -0.0383(2) 0.0777(2) 0.7745(2) 0.0286(5) Uani d 1
H H17D -0.0357 0.0114 0.7278 0.043 Uiso calc 1
H H17E -0.1248 0.0938 0.7674 0.043 Uiso calc 1
H H17F -0.0017 0.0643 0.8535 0.043 Uiso calc 1
C C18B 0.3362(3) -0.3328(2) 0.3498(2) 0.0321(6) Uani d 1
H H18D 0.2606 -0.3786 0.3121 0.048 Uiso calc 1
H H18E 0.3865 -0.3764 0.4066 0.048 Uiso calc 1
H H18F 0.3841 -0.3088 0.2939 0.048 Uiso calc 1

loop_
_atom_site_aniso_label
_atom_site_aniso_U_11
_atom_site_aniso_U_22
_atom_site_aniso_U_33
_atom_site_aniso_U_12
_atom_site_aniso_U_13
_atom_site_aniso_U_23
Cl1A 0.0516(4) 0.0218(3) 0.0306(3) 0.0038(3) 0.0108(3) -0.0039(2)
O1A 0.0261(9) 0.0289(9) 0.0274(9) 0.0012(7) 0.0065(7) 0.0094(7)
N1A 0.0215(10) 0.0197(9) 0.0215(10) 0.0038(8) 0.0071(8) 0.0035(8)
N2A 0.0166(9) 0.0203(9) 0.0193(9) 0.0019(7) 0.0039(7) 0.0031(7)
C1A 0.0285(12) 0.0234(12) 0.0217(12) 0.0027(10) 0.0089(10) 0.0059(9)
C2A 0.0416(16) 0.0355(14) 0.0361(15) 0.0198(12) 0.0221(13) 0.0154(12)
C3A 0.0187(12) 0.0581(18) 0.0316(14) 0.0114(12) 0.0082(10) 0.0222(13)
C4A 0.0204(12) 0.0435(15) 0.0239(12) -0.0046(11) -0.0002(10) 0.0084(11)
C5A 0.0199(12) 0.0261(12) 0.0249(12) -0.0029(9) 0.0045(9) 0.0044(9)
C6A 0.0199(11) 0.0190(11) 0.0209(11) -0.0014(9) 0.0081(9) 0.0062(9)
C7A 0.0208(11) 0.0182(11) 0.0191(11) 0.0017(9) 0.0039(9) 0.0010(8)
C8A 0.0224(12) 0.0206(11) 0.0180(11) 0.0035(9) 0.0044(9) 0.0009(9)
C9A 0.0120(10) 0.0233(11) 0.0164(10) 0.0030(9) -0.0006(8) -0.0002(9)
C10A 0.0116(10) 0.0227(11) 0.0179(11) 0.0022(8) 0.0013(8) 0.0011(9)
C11A 0.0182(11) 0.0264(12) 0.0184(11) 0.0029(9) 0.0049(9) 0.0016(9)
C12A 0.0250(12) 0.0198(11) 0.0272(12) 0.0037(9) 0.0062(10) 0.0004(9)
C13A 0.0168(11) 0.0251(11) 0.0237(11) 0.0019(9) 0.0034(9) 0.0051(9)
C14A 0.0187(11) 0.0332(13) 0.0179(11) 0.0040(9) 0.0060(9) 0.0011(9)
C15A 0.0182(11) 0.0242(11) 0.0197(11) 0.0038(9) 0.0013(9) -0.0009(9)
C16A 0.0146(11) 0.0321(13) 0.0197(11) 0.0024(9) 0.0028(9) 0.0044(10)
C17A 0.0258(12) 0.0362(14) 0.0217(12) 0.0028(10) 0.0087(10) 0.0014(10)
C18A 0.0360(15) 0.0280(13) 0.0325(14) 0.0045(11) 0.0139(12) 0.0080(11)
Cl1B 0.0337(3) 0.0277(3) 0.0408(4) -0.0019(3) 0.0069(3) 0.0074(3)
O1B 0.0291(9) 0.0328(10) 0.0269(9) 0.0100(8) 0.0032(7) -0.0061(7)
N1B 0.0205(10) 0.0215(10) 0.0223(10) 0.0029(8) 0.0053(8) 0.0004(8)
N2B 0.0187(9) 0.0198(9) 0.0196(9) 0.0019(7) 0.0038(8) -0.0006(7)
C1B 0.0217(12) 0.0279(12) 0.0272(13) 0.0030(10) 0.0097(10) -0.0031(10)
C2B 0.0185(12) 0.0384(15) 0.0388(15) -0.0025(11) 0.0099(11) -0.0140(12)
C3B 0.0151(12) 0.066(2) 0.0313(15) -0.0015(12) 0.0050(11) -0.0158(13)
C4B 0.0229(13) 0.0617(19) 0.0241(13) 0.0077(13) 0.0014(10) 0.0039(12)
C5B 0.0245(12) 0.0385(14) 0.0238(12) 0.0054(11) 0.0030(10) 0.0025(11)
C6B 0.0200(12) 0.0265(12) 0.0200(11) 0.0039(10) 0.0046(9) -0.0025(9)
C7B 0.0211(11) 0.0206(11) 0.0195(11) 0.0023(9) 0.0027(9) 0.0012(9)
C8B 0.0274(12) 0.0214(11) 0.0181(11) 0.0010(9) 0.0061(9) 0.0014(9)
C9B 0.0161(11) 0.0216(11) 0.0159(10) 0.0014(9) 0.0009(8) 0.0023(8)
C10B 0.0183(11) 0.0242(11) 0.0152(10) 0.0022(9) 0.0028(8) 0.0025(9)
C11B 0.0170(11) 0.0239(11) 0.0187(11) 0.0005(9) 0.0025(9) 0.0016(9)
C12B 0.0266(12) 0.0204(11) 0.0238(12) 0.0009(9) 0.0013(10) 0.0014(9)
C13B 0.0244(12) 0.0286(12) 0.0173(11) 0.0072(10) -0.0001(9) -0.0030(9)
C14B 0.0215(12) 0.0328(13) 0.0200(11) 0.0032(10) 0.0062(9) -0.0008(10)
C15B 0.0199(11) 0.0255(11) 0.0204(11) 0.0005(9) 0.0052(9) 0.0023(9)
C16B 0.0170(11) 0.0342(13) 0.0182(10) 0.0049(10) 0.0005(9) -0.0008(10)
C17B 0.0218(12) 0.0425(14) 0.0229(12) 0.0027(11) 0.0080(10) -0.0001(11)
C18B 0.0371(15) 0.0338(14) 0.0245(13) 0.0074(12) 0.0036(11) -0.0043(11)

loop_
_atom_type_symbol
_atom_type_description
_atom_type_scat_dispersion_real
_atom_type_scat_dispersion_imag
_atom_type_scat_source
C C 0.0033 0.0016 'International Tables Vol C Tables 4.2.6.8 and 6.1.1.4'
H H 0.0000 0.0000 'International Tables Vol C Tables 4.2.6.8 and 6.1.1.4'
N N 0.0061 0.0033 'International Tables Vol C Tables 4.2.6.8 and 6.1.1.4'
O O 0.0106 0.0060 'International Tables Vol C Tables 4.2.6.8 and 6.1.1.4'
Cl Cl 0.1484 0.1585 'International Tables Vol C Tables 4.2.6.8 and 6.1.1.4'

loop_
_geom_angle_atom_site_label_1
_geom_angle_atom_site_label_2
_geom_angle_atom_site_label_3
_geom_angle
C16A N1A N2A 122.91(19)
C16A N1A C7A 124.13(19)
N2A N1A C7A 112.85(17)
C9A N2A N1A 107.83(18)
C2A C1A C6A 122.2(2)
C2A C1A Cl1A 118.7(2)
C6A C1A Cl1A 119.08(19)
C3A C2A C1A 118.9(2)
C3A C2A H2AA 120.6
C1A C2A H2AA 120.6
C4A C3A C2A 120.2(2)
C4A C3A H3AA 119.9
C2A C3A H3AA 119.9
C3A C4A C5A 120.0(2)
C3A C4A H4AA 120.0
C5A C4A H4AA 120.0
C4A C5A C6A 121.7(2)
C4A C5A H5AA 119.2
C6A C5A H5AA 119.2
C5A C6A C1A 117.0(2)
C5A C6A C7A 122.5(2)
C1A C6A C7A 120.4(2)
N1A C7A C6A 111.47(19)
N1A C7A C8A 101.24(17)
C6A C7A C8A 111.26(19)
N1A C7A H7AA 110.8
C6A C7A H7AA 110.8
C8A C7A H7AA 110.8
C9A C8A C7A 101.45(17)
C9A C8A H8AA 111.5
C7A C8A H8AA 111.5
C9A C8A H8AB 111.5
C7A C8A H8AB 111.5
H8AA C8A H8AB 109.3
N2A C9A C10A 121.0(2)
N2A C9A C8A 114.3(2)
C10A C9A C8A 124.68(19)
C15A C10A C11A 118.7(2)
C15A C10A C9A 120.9(2)
C11A C10A C9A 120.4(2)
C12A C11A C10A 120.1(2)
C12A C11A H11A 120.0
C10A C11A H11A 120.0
C11A C12A C13A 121.6(2)
C11A C12A H12A 119.2
C13A C12A H12A 119.2
C14A C13A C12A 118.5(2)
C14A C13A C18A 121.2(2)
C12A C13A C18A 120.3(2)
C13A C14A C15A 120.9(2)
C13A C14A H14A 119.6
C15A C14A H14A 119.6
C14A C15A C10A 120.4(2)
C14A C15A H15A 119.8
C10A C15A H15A 119.8
O1A C16A N1A 119.9(2)
O1A C16A C17A 123.2(2)
N1A C16A C17A 116.9(2)
C16A C17A H17A 109.5
C16A C17A H17B 109.5
H17A C17A H17B 109.5
C16A C17A H17C 109.5
H17A C17A H17C 109.5
H17B C17A H17C 109.5
C13A C18A H18A 109.5
C13A C18A H18B 109.5
H18A C18A H18B 109.5
C13A C18A H18C 109.5
H18A C18A H18C 109.5
H18B C18A H18C 109.5
C16B N1B N2B 123.3(2)
C16B N1B C7B 123.1(2)
N2B N1B C7B 113.53(18)
C9B N2B N1B 107.86(18)
C2B C1B C6B 122.6(2)
C2B C1B Cl1B 118.1(2)
C6B C1B Cl1B 119.29(19)
C1B C2B C3B 119.2(3)
C1B C2B H2BA 120.4
C3B C2B H2BA 120.4
C2B C3B C4B 120.0(2)
C2B C3B H3BA 120.0
C4B C3B H3BA 120.0
C5B C4B C3B 119.9(3)
C5B C4B H4BA 120.0
C3B C4B H4BA 120.0
C4B C5B C6B 121.3(3)
C4B C5B H5BA 119.4
C6B C5B H5BA 119.4
C1B C6B C5B 116.9(2)
C1B C6B C7B 122.1(2)
C5B C6B C7B 120.9(2)
N1B C7B C6B 111.94(18)
N1B C7B C8B 101.23(18)
C6B C7B C8B 112.36(19)
N1B C7B H7BA 110.3
C6B C7B H7BA 110.3
C8B C7B H7BA 110.3
C9B C8B C7B 101.85(18)
C9B C8B H8BA 111.4
C7B C8B H8BA 111.4
C9B C8B H8BB 111.4
C7B C8B H8BB 111.4
H8BA C8B H8BB 109.3
N2B C9B C10B 121.5(2)
N2B C9B C8B 114.06(19)
C10B C9B C8B 124.4(2)
C15B C10B C11B 118.4(2)
C15B C10B C9B 120.1(2)
C11B C10B C9B 121.5(2)
C12B C11B C10B 120.2(2)
C12B C11B H11B 119.9
C10B C11B H11B 119.9
C11B C12B C13B 121.5(2)
C11B C12B H12B 119.3
C13B C12B H12B 119.3
C14B C13B C12B 117.7(2)
C14B C13B C18B 121.5(2)
C12B C13B C18B 120.7(2)
C13B C14B C15B 121.7(2)
C13B C14B H14B 119.2
C15B C14B H14B 119.2
C14B C15B C10B 120.5(2)
C14B C15B H15B 119.8
C10B C15B H15B 119.8
O1B C16B N1B 119.8(2)
O1B C16B C17B 123.0(2)
N1B C16B C17B 117.2(2)
C16B C17B H17D 109.5
C16B C17B H17E 109.5
H17D C17B H17E 109.5
C16B C17B H17F 109.5
H17D C17B H17F 109.5
H17E C17B H17F 109.5
C13B C18B H18D 109.5
C13B C18B H18E 109.5
H18D C18B H18E 109.5
C13B C18B H18F 109.5
H18D C18B H18F 109.5
H18E C18B H18F 109.5

loop_
_geom_bond_atom_site_label_1
_geom_bond_atom_site_label_2
_geom_bond_distance
Cl1A C1A 1.744(3)
O1A C16A 1.225(3)
N1A C16A 1.357(3)
N1A N2A 1.393(3)
N1A C7A 1.466(3)
N2A C9A 1.285(3)
C1A C2A 1.385(4)
C1A C6A 1.394(3)
C2A C3A 1.385(4)
C2A H2AA 0.9500
C3A C4A 1.376(4)
C3A H3AA 0.9500
C4A C5A 1.383(4)
C4A H4AA 0.9500
C5A C6A 1.386(3)
C5A H5AA 0.9500
C6A C7A 1.515(3)
C7A C8A 1.550(3)
C7A H7AA 1.0000
C8A C9A 1.508(3)
C8A H8AA 0.9900
C8A H8AB 0.9900
C9A C10A 1.462(3)
C10A C15A 1.396(3)
C10A C11A 1.405(3)
C11A C12A 1.377(3)
C11A H11A 0.9500
C12A C13A 1.390(3)
C12A H12A 0.9500
C13A C14A 1.388(3)
C13A C18A 1.508(3)
C14A C15A 1.391(3)
C14A H14A 0.9500
C15A H15A 0.9500
C16A C17A 1.501(3)
C17A H17A 0.9800
C17A H17B 0.9800
C17A H17C 0.9800
C18A H18A 0.9800
C18A H18B 0.9800
C18A H18C 0.9800
Cl1B C1B 1.751(3)
O1B C16B 1.225(3)
N1B C16B 1.361(3)
N1B N2B 1.384(3)
N1B C7B 1.466(3)
N2B C9B 1.293(3)
C1B C2B 1.379(4)
C1B C6B 1.385(4)
C2B C3B 1.380(4)
C2B H2BA 0.9500
C3B C4B 1.386(4)
C3B H3BA 0.9500
C4B C5B 1.381(4)
C4B H4BA 0.9500
C5B C6B 1.401(3)
C5B H5BA 0.9500
C6B C7B 1.519(3)
C7B C8B 1.551(3)
C7B H7BA 1.0000
C8B C9B 1.505(3)
C8B H8BA 0.9900
C8B H8BB 0.9900
C9B C10B 1.462(3)
C10B C15B 1.397(3)
C10B C11B 1.401(3)
C11B C12B 1.377(3)
C11B H11B 0.9500
C12B C13B 1.403(4)
C12B H12B 0.9500
C13B C14B 1.381(4)
C13B C18B 1.504(3)
C14B C15B 1.383(3)
C14B H14B 0.9500
C15B H15B 0.9500
C16B C17B 1.503(4)
C17B H17D 0.9800
C17B H17E 0.9800
C17B H17F 0.9800
C18B H18D 0.9800
C18B H18E 0.9800
C18B H18F 0.9800

loop_
_geom_hbond_atom_site_label_D
_geom_hbond_atom_site_label_H
_geom_hbond_atom_site_label_A
_geom_hbond_site_symmetry_A
_geom_hbond_distance_DH
_geom_hbond_distance_HA
_geom_hbond_distance_DA
_geom_hbond_angle_DHA
_geom_hbond_publ_flag
C8A H8AB O1B 1_554 0.99 2.48 3.362(3) 149 yes
C11B H11B O1A 2_556 0.95 2.56 3.458(3) 159 yes
C8B H8BA O1A . 0.99 2.42 3.319(3) 151 yes
C3A H3AA Cg6 2_656 0.95 2.69 3.550(3) 151 yes
C3B H3BA Cg3 2_666 0.95 2.95 3.616(3) 128 yes

loop_
_geom_torsion_atom_site_label_1
_geom_torsion_atom_site_label_2
_geom_torsion_atom_site_label_3
_geom_torsion_atom_site_label_4
_geom_torsion
C16A N1A N2A C9A -174.9(2)
C7A N1A N2A C9A 8.8(2)
C6A C1A C2A C3A 0.0(4)
Cl1A C1A C2A C3A 178.68(19)
C1A C2A C3A C4A -0.6(4)
C2A C3A C4A C5A 0.6(4)
C3A C4A C5A C6A 0.0(4)
C4A C5A C6A C1A -0.6(3)
C4A C5A C6A C7A -177.7(2)
C2A C1A C6A C5A 0.6(3)
Cl1A C1A C6A C5A -178.08(17)
C2A C1A C6A C7A 177.8(2)
Cl1A C1A C6A C7A -0.9(3)
C16A N1A C7A C6A -72.6(3)
N2A N1A C7A C6A 103.7(2)
C16A N1A C7A C8A 169.0(2)
N2A N1A C7A C8A -14.7(2)
C5A C6A C7A N1A -15.5(3)
C1A C6A C7A N1A 167.55(19)
C5A C6A C7A C8A 96.8(3)
C1A C6A C7A C8A -80.2(3)
N1A C7A C8A C9A 14.0(2)
C6A C7A C8A C9A -104.6(2)
N1A N2A C9A C10A -179.30(19)
N1A N2A C9A C8A 1.9(2)
C7A C8A C9A N2A -10.7(2)
C7A C8A C9A C10A 170.6(2)
N2A C9A C10A C15A -178.8(2)
C8A C9A C10A C15A -0.1(3)
N2A C9A C10A C11A 2.4(3)
C8A C9A C10A C11A -179.0(2)
C15A C10A C11A C12A 1.0(3)
C9A C10A C11A C12A 179.9(2)
C10A C11A C12A C13A -0.9(4)
C11A C12A C13A C14A 0.2(4)
C11A C12A C13A C18A 177.5(2)
C12A C13A C14A C15A 0.3(3)
C18A C13A C14A C15A -177.0(2)
C13A C14A C15A C10A -0.2(3)
C11A C10A C15A C14A -0.5(3)
C9A C10A C15A C14A -179.3(2)
N2A N1A C16A O1A -177.6(2)
C7A N1A C16A O1A -1.6(3)
N2A N1A C16A C17A 0.9(3)
C7A N1A C16A C17A 176.8(2)
C16B N1B N2B C9B 176.0(2)
C7B N1B N2B C9B -6.2(2)
C6B C1B C2B C3B 1.9(4)
Cl1B C1B C2B C3B -177.57(19)
C1B C2B C3B C4B -0.3(4)
C2B C3B C4B C5B -0.8(4)
C3B C4B C5B C6B 0.5(4)
C2B C1B C6B C5B -2.2(3)
Cl1B C1B C6B C5B 177.29(18)
C2B C1B C6B C7B 180.0(2)
Cl1B C1B C6B C7B -0.5(3)
C4B C5B C6B C1B 1.0(4)
C4B C5B C6B C7B 178.8(2)
C16B N1B C7B C6B 69.3(3)
N2B N1B C7B C6B -108.6(2)
C16B N1B C7B C8B -170.9(2)
N2B N1B C7B C8B 11.3(2)
C1B C6B C7B N1B -159.0(2)
C5B C6B C7B N1B 23.2(3)
C1B C6B C7B C8B 87.8(3)
C5B C6B C7B C8B -89.9(3)
N1B C7B C8B C9B -11.2(2)
C6B C7B C8B C9B 108.4(2)
N1B N2B C9B C10B 179.58(19)
N1B N2B C9B C8B -2.4(3)
C7B C8B C9B N2B 9.1(3)
C7B C8B C9B C10B -173.0(2)
N2B C9B C10B C15B -171.4(2)
C8B C9B C10B C15B 10.8(3)
N2B C9B C10B C11B 9.7(3)
C8B C9B C10B C11B -168.1(2)
C15B C10B C11B C12B 0.3(3)
C9B C10B C11B C12B 179.2(2)
C10B C11B C12B C13B -0.5(3)
C11B C12B C13B C14B 0.5(3)
C11B C12B C13B C18B -179.2(2)
C12B C13B C14B C15B -0.3(4)
C18B C13B C14B C15B 179.3(2)
C13B C14B C15B C10B 0.1(4)
C11B C10B C15B C14B -0.1(3)
C9B C10B C15B C14B -179.1(2)
N2B N1B C16B O1B 179.2(2)
C7B N1B C16B O1B 1.6(3)
N2B N1B C16B C17B -0.4(3)
C7B N1B C16B C17B -178.1(2)
